data_2020121
loop_
_publ_author_name
'Prakash, Jai'
'Sch\"afer, Marion C.'
'Bobev, Svilen'

_publ_section_title
;
 Synthesis and structure determination of seven ternary bismuthides:
 crystal chemistry of the <i>RE</i>Li~3~Bi~2~ family (<i>RE</i> = La--Nd,
 Sm, Gd, and Tb)
;
_journal_coeditor_code SK3600
_journal_issue 10
_journal_name_full 'Acta Crystallographica Section C'
_journal_page_first
;
;
_journal_paper_doi 10.1107/S2053229615016393
_journal_volume 71
_journal_year 2015
_chemical_formula_iupac 'Ce Li3 Bi2'
_chemical_formula_sum 'Bi2 Ce Li3'
_chemical_formula_weight 578.90
_chemical_name_systematic
;
Cerium trilithium dibismuthide
;
_space_group_crystal_system trigonal
_space_group_IT_number 164
_space_group_name_Hall '-P 3 2"'
_space_group_name_H-M_alt 'P -3 m 1'
_symmetry_space_group_name_Hall '-P 3 2"'
_symmetry_space_group_name_H-M 'P -3 m 1'
_atom_sites_solution_primary direct
_atom_sites_solution_secondary difmap
_audit_creation_method SHELXL
_cell_angle_alpha 90.00
_cell_angle_beta 90.00
_cell_angle_gamma 120.00
_cell_formula_units_Z 1
_cell_length_a 4.6790(6)
_cell_length_b 4.6790(6)
_cell_length_c 7.4776(17)
_cell_measurement_reflns_used 1270
_cell_measurement_temperature 200(2)
_cell_measurement_theta_max 30.58
_cell_measurement_theta_min 2.72
_cell_volume 141.77(4)
_computing_cell_refinement
;
SAINT (Bruker, 2007)
;
_computing_data_collection
;
APEX2 (Bruker, 2007)
;
_computing_data_reduction
;
SAINT (Bruker, 2007)
;
_computing_molecular_graphics
;
CrystalMaker (Palmer, 2007)
;
_computing_publication_material
;
publCIF (Westrip, 2010)
;
_computing_structure_refinement
;
SHELXTL (Sheldrick, 2008)
;
_computing_structure_solution
;
SHELXS97 (Sheldrick, 2008)
;
_diffrn_ambient_temperature 200(2)
_diffrn_measured_fraction_theta_full 0.995
_diffrn_measured_fraction_theta_max 0.995
_diffrn_measurement_device_type 'Bruker APEXII CCD'
_diffrn_measurement_method '\f and \w scans'
_diffrn_radiation_monochromator graphite
_diffrn_radiation_source 'fine-focus sealed tube'
_diffrn_radiation_type MoK\a
_diffrn_radiation_wavelength 0.71073
_diffrn_reflns_av_R_equivalents 0.0279
_diffrn_reflns_av_sigmaI/netI 0.0141
_diffrn_reflns_limit_h_max 6
_diffrn_reflns_limit_h_min -6
_diffrn_reflns_limit_k_max 6
_diffrn_reflns_limit_k_min -6
_diffrn_reflns_limit_l_max 10
_diffrn_reflns_limit_l_min -10
_diffrn_reflns_number 2135
_diffrn_reflns_theta_full 30.58
_diffrn_reflns_theta_max 30.58
_diffrn_reflns_theta_min 2.72
_exptl_absorpt_coefficient_mu 69.622
_exptl_absorpt_correction_T_max 0.1773
_exptl_absorpt_correction_T_min 0.1225
_exptl_absorpt_correction_type multi-scan
_exptl_absorpt_process_details
;
(SADABS; Sheldrick, 2008)
;
_exptl_crystal_colour silver
_exptl_crystal_density_diffrn 6.780
_exptl_crystal_density_method 'not measured'
_exptl_crystal_description irregular
_exptl_crystal_F_000 233
_exptl_crystal_size_max 0.05
_exptl_crystal_size_mid 0.05
_exptl_crystal_size_min 0.04
_refine_diff_density_max 1.288
_refine_diff_density_min -2.182
_refine_ls_extinction_coef 0.0051(6)
_refine_ls_extinction_expression Fc^*^=kFc[1+0.001xFc^2^\l^3^/sin(2\q)]^-1/4^
_refine_ls_extinction_method
;
SHELXTL (Sheldrick, 2008)
;
_refine_ls_goodness_of_fit_ref 1.171
_refine_ls_matrix_type full
_refine_ls_number_parameters 9
_refine_ls_number_reflns 201
_refine_ls_number_restraints 0
_refine_ls_restrained_S_all 1.171
_refine_ls_R_factor_all 0.0138
_refine_ls_R_factor_gt 0.0126
_refine_ls_shift/su_max 0.000
_refine_ls_shift/su_mean 0.000
_refine_ls_structure_factor_coef Fsqd
_refine_ls_weighting_details 'calc w=1/[\s^2^(Fo^2^)+(0.0088P)^2^+0.6243P] where P=(Fo^2^+2Fc^2^)/3'
_refine_ls_weighting_scheme calc
_refine_ls_wR_factor_gt 0.0260
_refine_ls_wR_factor_ref 0.0261
_reflns_number_gt 196
_reflns_number_total 201
_reflns_threshold_expression >2sigma(I)
_cod_data_source_file sk3600sup1.cif
_cod_data_source_block CeLi3Bi2
_cod_database_code 2020121

loop_
_symmetry_equiv_pos_as_xyz
'x, y, z'
'-y, x-y, z'
'-x+y, -x, z'
'x-y, -y, -z'
'-x, -x+y, -z'
'y, x, -z'
'-x, -y, -z'
'y, -x+y, -z'
'x-y, x, -z'
'-x+y, y, z'
'x, x-y, z'
'-y, -x, z'

loop_
_atom_site_type_symbol
_atom_site_label
_atom_site_fract_x
_atom_site_fract_y
_atom_site_fract_z
_atom_site_U_iso_or_equiv
_atom_site_adp_type
_atom_site_calc_flag
_atom_site_refinement_flags
_atom_site_occupancy
_atom_site_symmetry_multiplicity
Li Li1 0.3333 0.6667 0.647(3) 0.030(4) Uiso d S 1 6
Li Li2 0.0000 0.0000 0.5000 0.030(4) Uiso d S 1 12
Ce Ce1 0.0000 0.0000 0.0000 0.00637(15) Uani d S 1 12
Bi Bi1 0.3333 0.6667 0.25328(4) 0.00727(12) Uani d S 1 6

loop_
_atom_site_aniso_label
_atom_site_aniso_U_11
_atom_site_aniso_U_22
_atom_site_aniso_U_33
_atom_site_aniso_U_12
_atom_site_aniso_U_13
_atom_site_aniso_U_23
Ce1 0.00696(19) 0.00696(19) 0.0052(3) 0.00348(10) 0.000 0.000
Bi1 0.00748(13) 0.00748(13) 0.00684(17) 0.00374(7) 0.000 0.000

loop_
_atom_type_symbol
_atom_type_description
_atom_type_scat_dispersion_real
_atom_type_scat_dispersion_imag
_atom_type_scat_source
Bi Bi -4.1077 10.2566 'International Tables Vol C Tables 4.2.6.8 and 6.1.1.4'
Ce Ce -0.2486 2.6331 'International Tables Vol C Tables 4.2.6.8 and 6.1.1.4'
Li Li -0.0003 0.0001 'International Tables Vol C Tables 4.2.6.8 and 6.1.1.4'

loop_
_geom_angle_atom_site_label_1
_geom_angle_atom_site_label_2
_geom_angle_atom_site_label_3
_geom_angle_site_symmetry_1
_geom_angle_site_symmetry_3
_geom_angle
Bi1 Li1 Bi1 7_666 7_676 113.2(4)
Bi1 Li1 Bi1 7_666 7_566 113.2(4)
Bi1 Li1 Bi1 7_676 7_566 113.2(4)
Bi1 Li1 Li2 7_666 1_565 173.2(8)
Bi1 Li1 Li2 7_676 1_565 69.74(4)
Bi1 Li1 Li2 7_566 1_565 69.74(4)
Bi1 Li1 Li2 7_666 . 69.74(4)
Bi1 Li1 Li2 7_676 . 173.2(8)
Bi1 Li1 Li2 7_566 . 69.74(4)
Li2 Li1 Li2 1_565 . 106.6(4)
Bi1 Li1 Li2 7_666 1_665 69.74(4)
Bi1 Li1 Li2 7_676 1_665 69.74(4)
Bi1 Li1 Li2 7_566 1_665 173.2(8)
Li2 Li1 Li2 1_565 1_665 106.6(4)
Li2 Li1 Li2 . 1_665 106.6(4)
Bi1 Li1 Bi1 7_666 . 105.4(4)
Bi1 Li1 Bi1 7_676 . 105.4(4)
Bi1 Li1 Bi1 7_566 . 105.4(4)
Li2 Li1 Bi1 1_565 . 67.8(4)
Li2 Li1 Bi1 . . 67.8(4)
Li2 Li1 Bi1 1_665 . 67.8(4)
Bi1 Li1 Li1 7_666 7_666 54.59(13)
Bi1 Li1 Li1 7_676 7_666 122.8(3)
Bi1 Li1 Li1 7_566 7_666 122.8(3)
Li2 Li1 Li1 1_565 7_666 118.6(10)
Li2 Li1 Li1 . 7_666 53.3(2)
Li2 Li1 Li1 1_665 7_666 53.3(2)
Bi1 Li1 Li1 . 7_666 50.8(6)
Bi1 Li1 Li1 7_666 7_566 122.8(3)
Bi1 Li1 Li1 7_676 7_566 122.8(3)
Bi1 Li1 Li1 7_566 7_566 54.59(13)
Li2 Li1 Li1 1_565 7_566 53.3(2)
Li2 Li1 Li1 . 7_566 53.3(2)
Li2 Li1 Li1 1_665 7_566 118.6(10)
Bi1 Li1 Li1 . 7_566 50.8(6)
Li1 Li1 Li1 7_666 7_566 84.3(8)
Bi1 Li1 Li1 7_666 7_676 122.8(3)
Bi1 Li1 Li1 7_676 7_676 54.59(13)
Bi1 Li1 Li1 7_566 7_676 122.8(3)
Li2 Li1 Li1 1_565 7_676 53.3(2)
Li2 Li1 Li1 . 7_676 118.6(10)
Li2 Li1 Li1 1_665 7_676 53.3(2)
Bi1 Li1 Li1 . 7_676 50.8(6)
Li1 Li1 Li1 7_666 7_676 84.3(8)
Li1 Li1 Li1 7_566 7_676 84.3(8)
Bi1 Li1 Ce1 7_666 1_666 58.0(3)
Bi1 Li1 Ce1 7_676 1_666 58.0(3)
Bi1 Li1 Ce1 7_566 1_666 120.3(7)
Li2 Li1 Ce1 1_565 1_666 126.5(3)
Li2 Li1 Ce1 . 1_666 126.5(3)
Li2 Li1 Ce1 1_665 1_666 66.50(16)
Bi1 Li1 Ce1 . 1_666 134.3(2)
Li1 Li1 Ce1 7_666 1_666 99.5(3)
Li1 Li1 Ce1 7_566 1_666 174.9(8)
Li1 Li1 Ce1 7_676 1_666 99.5(3)
Bi1 Li1 Ce1 7_666 1_566 120.3(7)
Bi1 Li1 Ce1 7_676 1_566 58.0(3)
Bi1 Li1 Ce1 7_566 1_566 58.0(3)
Li2 Li1 Ce1 1_565 1_566 66.50(16)
Li2 Li1 Ce1 . 1_566 126.5(3)
Li2 Li1 Ce1 1_665 1_566 126.5(3)
Bi1 Li1 Ce1 . 1_566 134.3(2)
Li1 Li1 Ce1 7_666 1_566 174.9(8)
Li1 Li1 Ce1 7_566 1_566 99.5(3)
Li1 Li1 Ce1 7_676 1_566 99.5(3)
Ce1 Li1 Ce1 1_666 1_566 76.6(4)
Li1 Li2 Li1 7_556 . 179.9990(10)
Li1 Li2 Li1 7_556 7_666 106.6(4)
Li1 Li2 Li1 . 7_666 73.4(4)
Li1 Li2 Li1 7_556 1_445 73.4(4)
Li1 Li2 Li1 . 1_445 106.6(4)
Li1 Li2 Li1 7_666 1_445 180.0
Li1 Li2 Li1 7_556 7_566 106.6(4)
Li1 Li2 Li1 . 7_566 73.4(4)
Li1 Li2 Li1 7_666 7_566 106.6(4)
Li1 Li2 Li1 1_445 7_566 73.4(4)
Li1 Li2 Li1 7_556 1_545 73.4(4)
Li1 Li2 Li1 . 1_545 106.6(4)
Li1 Li2 Li1 7_666 1_545 73.4(4)
Li1 Li2 Li1 1_445 1_545 106.6(4)
Li1 Li2 Li1 7_566 1_545 180.0
Li1 Li2 Bi1 7_556 7_666 126.54(18)
Li1 Li2 Bi1 . 7_666 53.46(18)
Li1 Li2 Bi1 7_666 7_666 56.5(4)
Li1 Li2 Bi1 1_445 7_666 123.5(4)
Li1 Li2 Bi1 7_566 7_666 126.54(18)
Li1 Li2 Bi1 1_545 7_666 53.46(18)
Li1 Li2 Bi1 7_556 1_445 53.46(18)
Li1 Li2 Bi1 . 1_445 126.54(18)
Li1 Li2 Bi1 7_666 1_445 123.5(4)
Li1 Li2 Bi1 1_445 1_445 56.5(4)
Li1 Li2 Bi1 7_566 1_445 53.46(18)
Li1 Li2 Bi1 1_545 1_445 126.54(18)
Bi1 Li2 Bi1 7_666 1_445 180.0
Li1 Li2 Bi1 7_556 7_556 56.5(4)
Li1 Li2 Bi1 . 7_556 123.5(4)
Li1 Li2 Bi1 7_666 7_556 126.54(18)
Li1 Li2 Bi1 1_445 7_556 53.46(18)
Li1 Li2 Bi1 7_566 7_556 126.54(18)
Li1 Li2 Bi1 1_545 7_556 53.46(18)
Bi1 Li2 Bi1 7_666 7_556 91.314(11)
Bi1 Li2 Bi1 1_445 7_556 88.686(12)
Li1 Li2 Bi1 7_556 . 123.5(4)
Li1 Li2 Bi1 . . 56.5(4)
Li1 Li2 Bi1 7_666 . 53.46(18)
Li1 Li2 Bi1 1_445 . 126.54(18)
Li1 Li2 Bi1 7_566 . 53.46(18)
Li1 Li2 Bi1 1_545 . 126.54(18)
Bi1 Li2 Bi1 7_666 . 88.686(11)
Bi1 Li2 Bi1 1_445 . 91.314(11)
Bi1 Li2 Bi1 7_556 . 180.0
Li1 Li2 Bi1 7_556 7_566 126.54(18)
Li1 Li2 Bi1 . 7_566 53.46(18)
Li1 Li2 Bi1 7_666 7_566 126.54(18)
Li1 Li2 Bi1 1_445 7_566 53.46(18)
Li1 Li2 Bi1 7_566 7_566 56.5(4)
Li1 Li2 Bi1 1_545 7_566 123.5(4)
Bi1 Li2 Bi1 7_666 7_566 91.313(12)
Bi1 Li2 Bi1 1_445 7_566 88.687(12)
Bi1 Li2 Bi1 7_556 7_566 91.313(11)
Bi1 Li2 Bi1 . 7_566 88.686(12)
Li1 Li2 Bi1 7_556 1_545 53.46(18)
Li1 Li2 Bi1 . 1_545 126.54(18)
Li1 Li2 Bi1 7_666 1_545 53.46(18)
Li1 Li2 Bi1 1_445 1_545 126.54(18)
Li1 Li2 Bi1 7_566 1_545 123.5(4)
Li1 Li2 Bi1 1_545 1_545 56.5(4)
Bi1 Li2 Bi1 7_666 1_545 88.687(12)
Bi1 Li2 Bi1 1_445 1_545 91.313(12)
Bi1 Li2 Bi1 7_556 1_545 88.687(11)
Bi1 Li2 Bi1 . 1_545 91.314(12)
Bi1 Li2 Bi1 7_566 1_545 180.0
Bi1 Ce1 Bi1 7 7_665 90.326(12)
Bi1 Ce1 Bi1 7 1_445 89.674(12)
Bi1 Ce1 Bi1 7_665 1_445 180.0
Bi1 Ce1 Bi1 7 . 180.0
Bi1 Ce1 Bi1 7_665 . 89.674(12)
Bi1 Ce1 Bi1 1_445 . 90.326(12)
Bi1 Ce1 Bi1 7 7_565 90.326(12)
Bi1 Ce1 Bi1 7_665 7_565 90.326(12)
Bi1 Ce1 Bi1 1_445 7_565 89.674(12)
Bi1 Ce1 Bi1 . 7_565 89.674(12)
Bi1 Ce1 Bi1 7 1_545 89.674(12)
Bi1 Ce1 Bi1 7_665 1_545 89.674(12)
Bi1 Ce1 Bi1 1_445 1_545 90.326(12)
Bi1 Ce1 Bi1 . 1_545 90.326(12)
Bi1 Ce1 Bi1 7_565 1_545 180.0
Bi1 Ce1 Li2 7 . 125.034(8)
Bi1 Ce1 Li2 7_665 . 125.034(8)
Bi1 Ce1 Li2 1_445 . 54.966(8)
Bi1 Ce1 Li2 . . 54.966(8)
Bi1 Ce1 Li2 7_565 . 125.034(8)
Bi1 Ce1 Li2 1_545 . 54.966(8)
Bi1 Ce1 Li2 7 1_554 54.966(8)
Bi1 Ce1 Li2 7_665 1_554 54.966(8)
Bi1 Ce1 Li2 1_445 1_554 125.034(8)
Bi1 Ce1 Li2 . 1_554 125.034(9)
Bi1 Ce1 Li2 7_565 1_554 54.966(8)
Bi1 Ce1 Li2 1_545 1_554 125.034(8)
Li2 Ce1 Li2 . 1_554 180.0
Bi1 Ce1 Li1 7 1_444 46.06(4)
Bi1 Ce1 Li1 7_665 1_444 100.7(2)
Bi1 Ce1 Li1 1_445 1_444 79.3(2)
Bi1 Ce1 Li1 . 1_444 133.94(4)
Bi1 Ce1 Li1 7_565 1_444 46.06(4)
Bi1 Ce1 Li1 1_545 1_444 133.94(4)
Li2 Ce1 Li1 . 1_444 134.3(2)
Li2 Ce1 Li1 1_554 1_444 45.7(2)
Bi1 Ce1 Li1 7 7_666 133.94(4)
Bi1 Ce1 Li1 7_665 7_666 79.3(2)
Bi1 Ce1 Li1 1_445 7_666 100.7(2)
Bi1 Ce1 Li1 . 7_666 46.06(4)
Bi1 Ce1 Li1 7_565 7_666 133.94(4)
Bi1 Ce1 Li1 1_545 7_666 46.06(4)
Li2 Ce1 Li1 . 7_666 45.7(2)
Li2 Ce1 Li1 1_554 7_666 134.3(2)
Li1 Ce1 Li1 1_444 7_666 180.0000(10)
Bi1 Ce1 Li1 7 1_554 100.7(2)
Bi1 Ce1 Li1 7_665 1_554 46.06(4)
Bi1 Ce1 Li1 1_445 1_554 133.94(4)
Bi1 Ce1 Li1 . 1_554 79.3(2)
Bi1 Ce1 Li1 7_565 1_554 46.06(4)
Bi1 Ce1 Li1 1_545 1_554 133.94(4)
Li2 Ce1 Li1 . 1_554 134.3(2)
Li2 Ce1 Li1 1_554 1_554 45.7(2)
Li1 Ce1 Li1 1_444 1_554 76.6(4)
Li1 Ce1 Li1 7_666 1_554 103.4(4)
Bi1 Ce1 Li1 7 7_556 79.3(2)
Bi1 Ce1 Li1 7_665 7_556 133.94(4)
Bi1 Ce1 Li1 1_445 7_556 46.06(4)
Bi1 Ce1 Li1 . 7_556 100.7(2)
Bi1 Ce1 Li1 7_565 7_556 133.94(4)
Bi1 Ce1 Li1 1_545 7_556 46.06(4)
Li2 Ce1 Li1 . 7_556 45.7(2)
Li2 Ce1 Li1 1_554 7_556 134.3(2)
Li1 Ce1 Li1 1_444 7_556 103.4(4)
Li1 Ce1 Li1 7_666 7_556 76.6(4)
Li1 Ce1 Li1 1_554 7_556 180.0
Li1 Bi1 Li1 7_666 7_676 113.2(4)
Li1 Bi1 Li1 7_666 7_566 113.2(4)
Li1 Bi1 Li1 7_676 7_566 113.2(4)
Li1 Bi1 Li1 7_666 . 74.6(4)
Li1 Bi1 Li1 7_676 . 74.6(4)
Li1 Bi1 Li1 7_566 . 74.6(4)
Li1 Bi1 Li2 7_666 1_665 56.8(2)
Li1 Bi1 Li2 7_676 1_665 56.8(2)
Li1 Bi1 Li2 7_566 1_665 130.3(4)
Li1 Bi1 Li2 . 1_665 55.670(8)
Li1 Bi1 Li2 7_666 1_565 130.3(4)
Li1 Bi1 Li2 7_676 1_565 56.8(2)
Li1 Bi1 Li2 7_566 1_565 56.8(2)
Li1 Bi1 Li2 . 1_565 55.670(8)
Li2 Bi1 Li2 1_665 1_565 91.313(12)
Li1 Bi1 Li2 7_666 . 56.8(2)
Li1 Bi1 Li2 7_676 . 130.3(4)
Li1 Bi1 Li2 7_566 . 56.8(2)
Li1 Bi1 Li2 . . 55.670(9)
Li2 Bi1 Li2 1_665 . 91.313(12)
Li2 Bi1 Li2 1_565 . 91.313(12)
Li1 Bi1 Ce1 7_666 1_565 160.3(4)
Li1 Bi1 Ce1 7_676 1_565 76.0(3)
Li1 Bi1 Ce1 7_566 1_565 76.0(3)
Li1 Bi1 Ce1 . 1_565 125.034(8)
Li2 Bi1 Ce1 1_665 1_565 131.440(4)
Li2 Bi1 Ce1 1_565 1_565 69.364(14)
Li2 Bi1 Ce1 . 1_565 131.440(4)
Li1 Bi1 Ce1 7_666 . 76.0(3)
Li1 Bi1 Ce1 7_676 . 160.3(4)
Li1 Bi1 Ce1 7_566 . 76.0(3)
Li1 Bi1 Ce1 . . 125.034(9)
Li2 Bi1 Ce1 1_665 . 131.440(4)
Li2 Bi1 Ce1 1_565 . 131.440(4)
Li2 Bi1 Ce1 . . 69.364(14)
Ce1 Bi1 Ce1 1_565 . 90.326(11)
Li1 Bi1 Ce1 7_666 1_665 76.0(3)
Li1 Bi1 Ce1 7_676 1_665 76.0(3)
Li1 Bi1 Ce1 7_566 1_665 160.3(4)
Li1 Bi1 Ce1 . 1_665 125.034(8)
Li2 Bi1 Ce1 1_665 1_665 69.364(14)
Li2 Bi1 Ce1 1_565 1_665 131.440(4)
Li2 Bi1 Ce1 . 1_665 131.440(4)
Ce1 Bi1 Ce1 1_565 1_665 90.326(12)
Ce1 Bi1 Ce1 . 1_665 90.326(12)

loop_
_geom_bond_atom_site_label_1
_geom_bond_atom_site_label_2
_geom_bond_site_symmetry_2
_geom_bond_distance
Li1 Bi1 7_666 2.802(6)
Li1 Bi1 7_676 2.802(6)
Li1 Bi1 7_566 2.802(6)
Li1 Li2 1_565 2.918(8)
Li1 Li2 . 2.918(8)
Li1 Li2 1_665 2.918(8)
Li1 Bi1 . 2.95(2)
Li1 Li1 7_666 3.49(3)
Li1 Li1 7_566 3.49(3)
Li1 Li1 7_676 3.49(3)
Li1 Ce1 1_666 3.775(15)
Li1 Ce1 1_566 3.775(15)
Li2 Li1 7_556 2.918(8)
Li2 Li1 7_666 2.918(8)
Li2 Li1 1_445 2.918(8)
Li2 Li1 7_566 2.918(8)
Li2 Li1 1_545 2.918(8)
Li2 Bi1 7_666 3.2713(4)
Li2 Bi1 1_445 3.2713(4)
Li2 Bi1 7_556 3.2713(4)
Li2 Bi1 . 3.2713(4)
Li2 Bi1 7_566 3.2713(4)
Li2 Bi1 1_545 3.2713(4)
Ce1 Bi1 7 3.2992(4)
Ce1 Bi1 7_665 3.2992(4)
Ce1 Bi1 1_445 3.2992(4)
Ce1 Bi1 . 3.2992(4)
Ce1 Bi1 7_565 3.2992(4)
Ce1 Bi1 1_545 3.2992(4)
Ce1 Li2 1_554 3.7388(9)
Ce1 Li1 1_444 3.775(15)
Ce1 Li1 7_666 3.775(15)
Ce1 Li1 1_554 3.775(15)
Ce1 Li1 7_556 3.775(15)
Bi1 Li1 7_666 2.802(6)
Bi1 Li1 7_676 2.802(6)
Bi1 Li1 7_566 2.802(6)
Bi1 Li2 1_665 3.2713(4)
Bi1 Li2 1_565 3.2713(4)
Bi1 Ce1 1_565 3.2992(4)
Bi1 Ce1 1_665 3.2992(4)

_cod_database_fobs_code 2020121
